data_7226316
loop_
_publ_author_name
'Panda, Tarun Kanti Kanti'
'Anga, Srinivas'
'Banerjee, Indrani'
'Nayek, Hari Pada'

_publ_section_title
;
 Alkali Metal Complexes Having Sterically Bulky Bis-Iminopyrrolyl Ligands
 -- Control of Dimeric to Monomeric Complex
;
_journal_name_full 'RSC Adv.'
_journal_paper_doi 10.1039/C6RA13437H
_journal_year 2016
_chemical_formula_moiety 'C52 H50 Li N3 O2'
_chemical_formula_sum 'C52 H50 Li N3 O2'
_chemical_formula_weight 755.89
_space_group_crystal_system triclinic
_space_group_IT_number 2
_space_group_name_Hall '-P 1'
_space_group_name_H-M_alt 'P -1'
_symmetry_space_group_name_Hall '-P 1'
_symmetry_space_group_name_H-M 'P -1'
_atom_sites_solution_hydrogens mixed
_audit_creation_method SHELXL-2014/7
_audit_update_record
;
2016-07-13 deposited with the CCDC.
2016-08-18 downloaded from the CCDC.
;
_cell_angle_alpha 92.384(6)
_cell_angle_beta 95.649(7)
_cell_angle_gamma 106.228(7)
_cell_formula_units_Z 2
_cell_length_a 9.0800(8)
_cell_length_b 12.8271(10)
_cell_length_c 18.6899(14)
_cell_measurement_reflns_used 5151
_cell_measurement_temperature 150(2)
_cell_measurement_theta_max 71.379
_cell_measurement_theta_min 3.598
_cell_volume 2074.5(3)
_computing_cell_refinement
'CrysAlisPro, Agilent Technologies,Version 1.171.35.19 (release 27-10-2011CrysAlis171 .NET)(compiled Oct 27'
_computing_data_collection
'CrysAlisPro, Agilent Technologies,Version 1.171.35.19 (release 27-10-2011CrysAlis171 .NET)(compiled Oct 27'
_computing_data_reduction
'CrysAlisPro, Agilent Technologies,Version 1.171.35.19 (release 27-10-2011CrysAlis171 .NET)(compiled Oct 27'
_computing_molecular_graphics 'DIAMOND & Olex 2.1'
_computing_publication_material WinGX
_computing_structure_refinement 'SHELXL-2014/7 (Sheldrick, 2014)'
_computing_structure_solution 'SHELXL-2014/7 (Sheldrick, 2014)'
_diffrn_ambient_temperature 150(2)
_diffrn_measured_fraction_theta_full 0.998
_diffrn_measured_fraction_theta_max 0.965
_diffrn_measurement_device_type 'SuperNova, Dual, Cu at zero, Eos'
_diffrn_radiation_type CuK\a
_diffrn_radiation_wavelength 1.54184
_diffrn_reflns_av_R_equivalents 0.0342
_diffrn_reflns_av_unetI/netI 0.0462
_diffrn_reflns_Laue_measured_fraction_full 0.998
_diffrn_reflns_Laue_measured_fraction_max 0.965
_diffrn_reflns_limit_h_max 10
_diffrn_reflns_limit_h_min -11
_diffrn_reflns_limit_k_max 11
_diffrn_reflns_limit_k_min -15
_diffrn_reflns_limit_l_max 19
_diffrn_reflns_limit_l_min -22
_diffrn_reflns_number 15211
_diffrn_reflns_point_group_measured_fraction_full 0.998
_diffrn_reflns_point_group_measured_fraction_max 0.965
_diffrn_reflns_theta_full 67.684
_diffrn_reflns_theta_max 71.379
_diffrn_reflns_theta_min 3.598
_exptl_absorpt_coefficient_mu 0.563
_exptl_absorpt_correction_T_max 1.00000
_exptl_absorpt_correction_T_min 0.93512
_exptl_absorpt_correction_type multi-scan
_exptl_crystal_colour colorless
_exptl_crystal_density_diffrn 1.210
_exptl_crystal_description plates
_exptl_crystal_F_000 804
_exptl_crystal_size_max 0.22
_exptl_crystal_size_mid 0.19
_exptl_crystal_size_min 0.17
_refine_diff_density_max 0.323
_refine_diff_density_min -0.490
_refine_diff_density_rms 0.044
_refine_ls_extinction_method none
_refine_ls_goodness_of_fit_ref 1.036
_refine_ls_hydrogen_treatment mixed
_refine_ls_matrix_type full
_refine_ls_number_parameters 527
_refine_ls_number_reflns 7804
_refine_ls_number_restraints 2
_refine_ls_restrained_S_all 1.036
_refine_ls_R_factor_all 0.0636
_refine_ls_R_factor_gt 0.0501
_refine_ls_shift/su_max 0.000
_refine_ls_shift/su_mean 0.000
_refine_ls_structure_factor_coef Fsqd
_refine_ls_weighting_details 'w=1/[\s^2^(Fo^2^)+(0.0621P)^2^+0.6395P] where P=(Fo^2^+2Fc^2^)/3'
_refine_ls_weighting_scheme calc
_refine_ls_wR_factor_gt 0.1251
_refine_ls_wR_factor_ref 0.1370
_reflns_Friedel_coverage 0.000
_reflns_number_gt 6214
_reflns_number_total 7804
_reflns_threshold_expression 'I > 2\s(I)'
_cod_data_source_file c6ra13437h2.cif
_cod_data_source_block 3-Li
_cod_database_code 7226316
_shelx_shelxl_version_number 2014/7
_shelx_space_group_comment
;
The symmetry employed for this shelxl refinement is uniquely defined
by the following loop, which should always be used as a source of
symmetry information in preference to the above space-group names.
They are only intended as comments.
;

loop_
_space_group_symop_operation_xyz
'x, y, z'
'-x, -y, -z'

loop_
_atom_site_label
_atom_site_type_symbol
_atom_site_fract_x
_atom_site_fract_y
_atom_site_fract_z
_atom_site_U_iso_or_equiv
_atom_site_adp_type
_atom_site_occupancy
_atom_site_site_symmetry_order
_atom_site_calc_flag
_atom_site_refinement_flags_posn
_atom_site_refinement_flags_adp
Li1 Li 0.2321(4) 0.4436(2) 0.21828(16) 0.0337(6) Uani 1 1 d . .
N1 N 0.07065(16) 0.51924(11) 0.22874(7) 0.0288(3) Uani 1 1 d . .
N2 N 0.05911(16) 0.32372(11) 0.14901(7) 0.0287(3) Uani 1 1 d . .
N3 N 0.26323(17) 0.69025(11) 0.33797(8) 0.0300(3) Uani 1 1 d . .
O1 O 0.30018(16) 0.39151(13) 0.30748(7) 0.0461(4) Uani 1 1 d . .
O2 O 0.40252(15) 0.52051(10) 0.16808(7) 0.0395(3) Uani 1 1 d . .
C1 C -0.0584(2) 0.45930(14) 0.18555(9) 0.0300(4) Uani 1 1 d . .
C2 C -0.1812(2) 0.50585(15) 0.18783(10) 0.0367(4) Uani 1 1 d . .
H6 H -0.2803 0.4793 0.1638 0.044 Uiso 1 1 calc R U
C3 C -0.1232(2) 0.59970(15) 0.23354(10) 0.0360(4) Uani 1 1 d . .
H2AA H -0.1756 0.6494 0.2458 0.043 Uiso 1 1 calc R U
C4 C 0.0307(2) 0.60478(13) 0.25774(9) 0.0297(4) Uani 1 1 d . .
C5 C 0.1307(2) 0.69076(14) 0.30775(9) 0.0307(4) Uani 1 1 d . .
H10 H 0.0961 0.7506 0.3187 0.037 Uiso 1 1 calc R U
C6 C -0.0587(2) 0.36196(14) 0.14465(9) 0.0302(4) Uani 1 1 d . .
C7 C 0.3483(2) 0.78263(13) 0.39071(9) 0.0299(4) Uani 1 1 d . .
C8 C 0.5207(2) 0.78882(14) 0.39374(9) 0.0301(4) Uani 1 1 d . .
C9 C 0.5650(2) 0.69466(15) 0.38369(10) 0.0344(4) Uani 1 1 d . .
H28 H 0.4898 0.6287 0.3714 0.041 Uiso 1 1 calc R U
C10 C 0.7194(2) 0.69707(17) 0.39166(10) 0.0403(4) Uani 1 1 d . .
H9EA H 0.7467 0.6331 0.3843 0.048 Uiso 1 1 calc R U
C11 C 0.8328(2) 0.79428(18) 0.41043(11) 0.0440(5) Uani 1 1 d . .
H0FA H 0.9363 0.7958 0.4163 0.053 Uiso 1 1 calc R U
C12 C 0.7913(2) 0.88895(17) 0.42033(11) 0.0424(5) Uani 1 1 d . .
H42 H 0.8671 0.9546 0.4327 0.051 Uiso 1 1 calc R U
C13 C 0.6368(2) 0.88674(15) 0.41184(10) 0.0367(4) Uani 1 1 d . .
H3EA H 0.6101 0.9511 0.4183 0.044 Uiso 1 1 calc R U
C14 C 0.2997(2) 0.75569(13) 0.46666(9) 0.0297(4) Uani 1 1 d . .
C15 C 0.1784(2) 0.66612(15) 0.47750(10) 0.0370(4) Uani 1 1 d . .
H24 H 0.1224 0.6207 0.4381 0.044 Uiso 1 1 calc R U
C16 C 0.1394(2) 0.64344(17) 0.54642(11) 0.0451(5) Uani 1 1 d . .
H5EA H 0.0586 0.5826 0.5525 0.054 Uiso 1 1 calc R U
C17 C 0.2190(2) 0.70992(17) 0.60593(11) 0.0439(5) Uani 1 1 d . .
H1FA H 0.1922 0.6945 0.6519 0.053 Uiso 1 1 calc R U
C18 C 0.3397(2) 0.80024(16) 0.59591(10) 0.0376(4) Uani 1 1 d . .
H1EA H 0.3934 0.8465 0.6354 0.045 Uiso 1 1 calc R U
C19 C 0.3804(2) 0.82169(14) 0.52754(10) 0.0329(4) Uani 1 1 d . .
H9DA H 0.4634 0.8814 0.5219 0.040 Uiso 1 1 calc R U
C20 C 0.3203(2) 0.88968(14) 0.36739(9) 0.0311(4) Uani 1 1 d . .
C21 C 0.2409(2) 0.94781(14) 0.40545(10) 0.0347(4) Uani 1 1 d . .
H6EA H 0.2110 0.9263 0.4500 0.042 Uiso 1 1 calc R U
C22 C 0.2060(2) 1.03836(15) 0.37710(12) 0.0414(4) Uani 1 1 d . .
H2EA H 0.1545 1.0773 0.4034 0.050 Uiso 1 1 calc R U
C23 C 0.2469(2) 1.07048(16) 0.31090(12) 0.0445(5) Uani 1 1 d . .
H33 H 0.2208 1.1296 0.2918 0.053 Uiso 1 1 calc R U
C24 C 0.3276(2) 1.01404(16) 0.27263(11) 0.0437(5) Uani 1 1 d . .
H7EA H 0.3564 1.0357 0.2279 0.052 Uiso 1 1 calc R U
C25 C 0.3651(2) 0.92534(15) 0.30115(10) 0.0378(4) Uani 1 1 d . .
H7DA H 0.4212 0.8890 0.2757 0.045 Uiso 1 1 calc R U
C26 C 0.04350(19) 0.21912(13) 0.10742(9) 0.0287(4) Uani 1 1 d . .
C27 C -0.0495(2) 0.21232(14) 0.03258(9) 0.0296(4) Uani 1 1 d . .
C28 C -0.0026(2) 0.29755(15) -0.01185(10) 0.0373(4) Uani 1 1 d . .
H7BA H 0.0803 0.3572 0.0052 0.045 Uiso 1 1 calc R U
C29 C -0.0761(2) 0.29562(16) -0.08060(10) 0.0419(5) Uani 1 1 d . .
H0BA H -0.0431 0.3534 -0.1092 0.050 Uiso 1 1 calc R U
C30 C -0.1994(2) 0.20653(17) -0.10647(10) 0.0421(5) Uani 1 1 d . .
H6CA H -0.2483 0.2036 -0.1529 0.050 Uiso 1 1 calc R U
C31 C -0.2493(2) 0.12239(16) -0.06308(10) 0.0394(4) Uani 1 1 d . .
H43 H -0.3332 0.0633 -0.0801 0.047 Uiso 1 1 calc R U
C32 C -0.1747(2) 0.12523(14) 0.00628(10) 0.0334(4) Uani 1 1 d . .
H5BA H -0.2095 0.0680 0.0351 0.040 Uiso 1 1 calc R U
C33 C 0.20780(19) 0.21284(13) 0.09798(9) 0.0290(4) Uani 1 1 d . .
C34 C 0.2460(2) 0.17185(14) 0.03450(10) 0.0333(4) Uani 1 1 d . .
H6AA H 0.1722 0.1516 -0.0056 0.040 Uiso 1 1 calc R U
C35 C 0.3928(2) 0.16070(15) 0.03010(11) 0.0391(4) Uani 1 1 d . .
H3BA H 0.4162 0.1327 -0.0127 0.047 Uiso 1 1 calc R U
C36 C 0.5043(2) 0.19090(15) 0.08884(12) 0.0408(4) Uani 1 1 d . .
H54 H 0.6023 0.1832 0.0858 0.049 Uiso 1 1 calc R U
C37 C 0.4690(2) 0.23271(15) 0.15230(11) 0.0388(4) Uani 1 1 d . .
H47 H 0.5439 0.2540 0.1919 0.047 Uiso 1 1 calc R U
C38 C 0.3220(2) 0.24298(14) 0.15691(10) 0.0324(4) Uani 1 1 d . .
H3AA H 0.2991 0.2704 0.2000 0.039 Uiso 1 1 calc R U
C39 C -0.03192(19) 0.12313(13) 0.15235(9) 0.0292(4) Uani 1 1 d . .
C40 C -0.0128(2) 0.02052(14) 0.13766(10) 0.0333(4) Uani 1 1 d . .
H1 H 0.0473 0.0110 0.1018 0.040 Uiso 1 1 calc R U
C41 C -0.0816(2) -0.06754(15) 0.17538(10) 0.0382(4) Uani 1 1 d . .
H8AA H -0.0676 -0.1353 0.1645 0.046 Uiso 1 1 calc R U
C42 C -0.1708(3) -0.05527(16) 0.22907(11) 0.0438(5) Uani 1 1 d . .
H53 H -0.2176 -0.1144 0.2542 0.053 Uiso 1 1 calc R U
C43 C -0.1896(3) 0.04568(17) 0.24488(12) 0.0498(5) Uani 1 1 d . .
H8 H -0.2487 0.0548 0.2813 0.060 Uiso 1 1 calc R U
C44 C -0.1209(2) 0.13454(15) 0.20697(11) 0.0408(4) Uani 1 1 d . .
H4BA H -0.1348 0.2022 0.2184 0.049 Uiso 1 1 calc R U
C45 C 0.1922(3) 0.3765(2) 0.36009(11) 0.0533(6) Uani 1 1 d . .
H3A H 0.1236 0.3029 0.3545 0.064 Uiso 1 1 calc R U
H3B H 0.1306 0.4271 0.3545 0.064 Uiso 1 1 calc R U
C46 C 0.2833(3) 0.3968(4) 0.43040(14) 0.0973(12) Uani 1 1 d . U
H8CA H 0.2354 0.3435 0.4627 0.117 Uiso 1 1 calc R U
H8CB H 0.2895 0.4687 0.4511 0.117 Uiso 1 1 calc R U
C47 C 0.4376(4) 0.3890(3) 0.42079(12) 0.0735(9) Uani 1 1 d . U
H7CA H 0.4541 0.3245 0.4415 0.088 Uiso 1 1 calc R U
H7CB H 0.5157 0.4525 0.4440 0.088 Uiso 1 1 calc R U
C48 C 0.4454(2) 0.38258(17) 0.34048(11) 0.0435(5) Uani 1 1 d . .
H5CA H 0.5298 0.4414 0.3278 0.052 Uiso 1 1 calc R U
H5CB H 0.4612 0.3139 0.3247 0.052 Uiso 1 1 calc R U
C49 C 0.4759(2) 0.63267(16) 0.19301(11) 0.0443(5) Uani 1 1 d . .
H2A H 0.5551 0.6376 0.2328 0.053 Uiso 1 1 calc R U
H2B H 0.4006 0.6665 0.2091 0.053 Uiso 1 1 calc R U
C50 C 0.5467(3) 0.68864(17) 0.12955(12) 0.0498(5) Uani 1 1 d . .
H9AA H 0.5171 0.7548 0.1223 0.060 Uiso 1 1 calc R U
H9AB H 0.6585 0.7068 0.1372 0.060 Uiso 1 1 calc R U
C51 C 0.4842(5) 0.6080(2) 0.06688(14) 0.1003(14) Uani 1 1 d . U
H9A H 0.4319 0.6393 0.0294 0.120 Uiso 1 1 calc R U
H9B H 0.5674 0.5868 0.0472 0.120 Uiso 1 1 calc R U
C52 C 0.3777(3) 0.5151(2) 0.09164(12) 0.0669(8) Uani 1 1 d . U
H4CA H 0.2725 0.5148 0.0761 0.080 Uiso 1 1 calc R U
H4CB H 0.3937 0.4486 0.0716 0.080 Uiso 1 1 calc R U
H0AA H -0.155(2) 0.3266(17) 0.1133(11) 0.040(5) Uiso 1 1 d . .

loop_
_atom_site_aniso_label
_atom_site_aniso_U_11
_atom_site_aniso_U_22
_atom_site_aniso_U_33
_atom_site_aniso_U_23
_atom_site_aniso_U_13
_atom_site_aniso_U_12
Li1 0.0356(16) 0.0365(16) 0.0292(15) 0.0016(12) 0.0023(12) 0.0112(13)
N1 0.0303(7) 0.0263(7) 0.0283(7) -0.0014(6) -0.0005(6) 0.0074(6)
N2 0.0312(8) 0.0259(7) 0.0276(7) -0.0011(6) 0.0015(6) 0.0071(6)
N3 0.0320(8) 0.0265(7) 0.0294(7) -0.0028(6) 0.0006(6) 0.0063(6)
O1 0.0433(8) 0.0729(10) 0.0300(7) 0.0055(6) 0.0015(6) 0.0303(7)
O2 0.0406(7) 0.0389(7) 0.0375(7) 0.0014(6) 0.0089(6) 0.0076(6)
C1 0.0292(9) 0.0291(8) 0.0298(9) -0.0015(7) -0.0010(7) 0.0071(7)
C2 0.0299(9) 0.0372(10) 0.0409(10) -0.0062(8) -0.0038(8) 0.0100(7)
C3 0.0329(9) 0.0350(9) 0.0411(10) -0.0060(8) -0.0003(8) 0.0142(7)
C4 0.0305(9) 0.0282(8) 0.0293(8) 0.0000(7) 0.0016(7) 0.0073(7)
C5 0.0338(9) 0.0282(8) 0.0301(9) -0.0021(7) 0.0033(7) 0.0096(7)
C6 0.0283(9) 0.0289(8) 0.0308(9) -0.0020(7) -0.0006(7) 0.0062(7)
C7 0.0320(9) 0.0264(8) 0.0297(9) -0.0029(7) 0.0009(7) 0.0071(7)
C8 0.0309(9) 0.0337(9) 0.0243(8) 0.0002(7) 0.0026(7) 0.0073(7)
C9 0.0357(10) 0.0361(9) 0.0312(9) 0.0011(7) 0.0029(7) 0.0107(7)
C10 0.0395(10) 0.0483(11) 0.0378(10) 0.0019(8) 0.0065(8) 0.0194(9)
C11 0.0312(10) 0.0613(13) 0.0403(11) 0.0007(9) 0.0053(8) 0.0147(9)
C12 0.0313(10) 0.0477(11) 0.0422(11) -0.0026(9) 0.0034(8) 0.0026(8)
C13 0.0344(10) 0.0361(9) 0.0372(10) -0.0026(8) 0.0044(8) 0.0070(8)
C14 0.0300(9) 0.0285(8) 0.0324(9) 0.0003(7) 0.0019(7) 0.0123(7)
C15 0.0367(10) 0.0347(9) 0.0360(10) -0.0044(8) 0.0029(8) 0.0057(8)
C16 0.0435(11) 0.0452(11) 0.0417(11) 0.0023(9) 0.0116(9) 0.0025(9)
C17 0.0454(12) 0.0537(12) 0.0340(10) 0.0035(9) 0.0095(8) 0.0146(9)
C18 0.0389(10) 0.0431(10) 0.0316(9) -0.0051(8) 0.0003(8) 0.0155(8)
C19 0.0310(9) 0.0318(9) 0.0347(9) -0.0038(7) 0.0002(7) 0.0089(7)
C20 0.0293(9) 0.0282(8) 0.0316(9) -0.0033(7) -0.0040(7) 0.0047(7)
C21 0.0330(9) 0.0310(9) 0.0376(10) 0.0001(7) -0.0007(7) 0.0069(7)
C22 0.0377(10) 0.0325(9) 0.0528(12) -0.0019(8) -0.0025(9) 0.0113(8)
C23 0.0457(12) 0.0327(10) 0.0515(12) 0.0058(9) -0.0097(9) 0.0103(8)
C24 0.0524(12) 0.0357(10) 0.0368(10) 0.0054(8) -0.0043(9) 0.0051(9)
C25 0.0426(11) 0.0329(9) 0.0349(10) -0.0007(7) -0.0004(8) 0.0081(8)
C26 0.0307(9) 0.0269(8) 0.0275(8) -0.0012(7) 0.0017(7) 0.0077(7)
C27 0.0326(9) 0.0287(8) 0.0289(9) -0.0028(7) 0.0028(7) 0.0120(7)
C28 0.0424(10) 0.0341(9) 0.0329(9) -0.0009(7) -0.0009(8) 0.0093(8)
C29 0.0544(12) 0.0413(10) 0.0322(10) 0.0039(8) 0.0028(9) 0.0179(9)
C30 0.0498(12) 0.0485(11) 0.0306(10) -0.0047(8) -0.0071(8) 0.0235(9)
C31 0.0383(10) 0.0390(10) 0.0382(10) -0.0070(8) -0.0063(8) 0.0115(8)
C32 0.0346(10) 0.0326(9) 0.0332(9) -0.0020(7) 0.0020(7) 0.0114(7)
C33 0.0296(9) 0.0230(8) 0.0337(9) 0.0038(7) 0.0044(7) 0.0060(6)
C34 0.0354(9) 0.0292(8) 0.0340(9) 0.0006(7) 0.0048(7) 0.0069(7)
C35 0.0420(11) 0.0328(9) 0.0438(11) 0.0004(8) 0.0156(8) 0.0094(8)
C36 0.0311(10) 0.0323(9) 0.0591(13) 0.0026(9) 0.0103(9) 0.0073(7)
C37 0.0334(10) 0.0351(9) 0.0465(11) 0.0022(8) -0.0011(8) 0.0096(8)
C38 0.0345(9) 0.0295(9) 0.0337(9) 0.0019(7) 0.0046(7) 0.0100(7)
C39 0.0290(9) 0.0293(8) 0.0272(8) -0.0004(7) 0.0000(7) 0.0064(7)
C40 0.0349(9) 0.0319(9) 0.0327(9) -0.0006(7) 0.0045(7) 0.0088(7)
C41 0.0433(11) 0.0303(9) 0.0398(10) 0.0021(8) 0.0042(8) 0.0091(8)
C42 0.0525(12) 0.0350(10) 0.0415(11) 0.0078(8) 0.0121(9) 0.0056(9)
C43 0.0613(14) 0.0455(12) 0.0464(12) 0.0060(9) 0.0275(10) 0.0138(10)
C44 0.0510(12) 0.0333(10) 0.0410(11) 0.0009(8) 0.0141(9) 0.0142(8)
C45 0.0569(14) 0.0725(15) 0.0385(11) 0.0117(10) 0.0114(10) 0.0284(12)
C46 0.0634(18) 0.182(4) 0.0371(14) 0.0104(18) 0.0034(12) 0.020(2)
C47 0.100(2) 0.105(2) 0.0356(12) -0.0112(13) -0.0144(13) 0.0717(19)
C48 0.0444(11) 0.0479(11) 0.0408(11) -0.0042(9) -0.0085(9) 0.0231(9)
C49 0.0426(11) 0.0434(11) 0.0405(11) -0.0056(9) 0.0029(9) 0.0037(9)
C50 0.0512(13) 0.0409(11) 0.0521(13) 0.0020(9) 0.0077(10) 0.0043(9)
C51 0.173(4) 0.0533(16) 0.0429(14) -0.0026(12) 0.0314(18) -0.0248(18)
C52 0.092(2) 0.0515(14) 0.0366(12) -0.0041(10) 0.0088(12) -0.0128(13)

loop_
_atom_type_symbol
_atom_type_description
_atom_type_scat_dispersion_real
_atom_type_scat_dispersion_imag
_atom_type_scat_source
Li Li 0.0008 0.0003 'International Tables Vol C Tables 4.2.6.8 and 6.1.1.4'
N N 0.0311 0.0180 'International Tables Vol C Tables 4.2.6.8 and 6.1.1.4'
O O 0.0492 0.0322 'International Tables Vol C Tables 4.2.6.8 and 6.1.1.4'
C C 0.0181 0.0091 'International Tables Vol C Tables 4.2.6.8 and 6.1.1.4'
H H 0.0000 0.0000 'International Tables Vol C Tables 4.2.6.8 and 6.1.1.4'

loop_
_geom_angle_atom_site_label_1
_geom_angle_atom_site_label_2
_geom_angle_atom_site_label_3
_geom_angle
O1 Li1 O2 112.63(16)
O1 Li1 N1 113.01(16)
O2 Li1 N1 115.21(16)
O1 Li1 N2 114.62(16)
O2 Li1 N2 112.51(15)
N1 Li1 N2 86.48(13)
O1 Li1 C1 123.25(15)
O2 Li1 C1 121.97(14)
N1 Li1 C1 28.98(7)
N2 Li1 C1 57.53(9)
O1 Li1 C6 124.20(15)
O2 Li1 C6 119.96(14)
N1 Li1 C6 59.41(9)
N2 Li1 C6 27.13(6)
C1 Li1 C6 30.44(6)
C4 N1 C1 105.18(14)
C4 N1 Li1 148.55(15)
C1 N1 Li1 106.23(14)
C6 N2 C26 117.81(14)
C6 N2 Li1 103.78(14)
C26 N2 Li1 138.38(14)
C5 N3 C7 118.01(14)
C48 O1 C45 109.34(15)
C48 O1 Li1 134.88(16)
C45 O1 Li1 114.57(15)
C52 O2 C49 107.68(15)
C52 O2 Li1 117.42(16)
C49 O2 Li1 116.24(14)
N1 C1 C2 111.52(15)
N1 C1 C6 121.11(15)
C2 C1 C6 127.37(16)
N1 C1 Li1 44.80(10)
C2 C1 Li1 156.31(14)
C6 C1 Li1 76.31(12)
C3 C2 C1 105.56(16)
C3 C2 H6 127.2
C1 C2 H6 127.2
C2 C3 C4 106.48(16)
C2 C3 H2AA 126.8
C4 C3 H2AA 126.8
N1 C4 C3 111.25(15)
N1 C4 C5 125.34(16)
C3 C4 C5 123.41(16)
N3 C5 C4 124.75(16)
N3 C5 H10 117.6
C4 C5 H10 117.6
N2 C6 C1 122.21(16)
N2 C6 Li1 49.09(10)
C1 C6 Li1 73.25(11)
N2 C6 H0AA 122.7(12)
C1 C6 H0AA 115.1(12)
Li1 C6 H0AA 171.0(12)
N3 C7 C20 110.78(13)
N3 C7 C8 106.77(13)
C20 C7 C8 110.83(14)
N3 C7 C14 108.92(14)
C20 C7 C14 112.33(14)
C8 C7 C14 106.98(13)
C9 C8 C13 117.96(17)
C9 C8 C7 120.14(15)
C13 C8 C7 121.73(16)
C10 C9 C8 121.18(18)
C10 C9 H28 119.4
C8 C9 H28 119.4
C11 C10 C9 120.24(19)
C11 C10 H9EA 119.9
C9 C10 H9EA 119.9
C12 C11 C10 119.50(18)
C12 C11 H0FA 120.2
C10 C11 H0FA 120.2
C11 C12 C13 120.30(18)
C11 C12 H42 119.9
C13 C12 H42 119.9
C12 C13 C8 120.81(18)
C12 C13 H3EA 119.6
C8 C13 H3EA 119.6
C15 C14 C19 117.50(17)
C15 C14 C7 122.44(15)
C19 C14 C7 120.06(16)
C14 C15 C16 120.91(17)
C14 C15 H24 119.5
C16 C15 H24 119.5
C17 C16 C15 120.97(19)
C17 C16 H5EA 119.5
C15 C16 H5EA 119.5
C16 C17 C18 118.79(19)
C16 C17 H1FA 120.6
C18 C17 H1FA 120.6
C19 C18 C17 120.28(17)
C19 C18 H1EA 119.9
C17 C18 H1EA 119.9
C18 C19 C14 121.53(17)
C18 C19 H9DA 119.2
C14 C19 H9DA 119.2
C21 C20 C25 118.15(17)
C21 C20 C7 123.66(17)
C25 C20 C7 117.94(16)
C20 C21 C22 120.37(19)
C20 C21 H6EA 119.8
C22 C21 H6EA 119.8
C23 C22 C21 120.76(19)
C23 C22 H2EA 119.6
C21 C22 H2EA 119.6
C22 C23 C24 119.53(18)
C22 C23 H33 120.2
C24 C23 H33 120.2
C25 C24 C23 119.9(2)
C25 C24 H7EA 120.0
C23 C24 H7EA 120.0
C24 C25 C20 121.21(19)
C24 C25 H7DA 119.4
C20 C25 H7DA 119.4
N2 C26 C33 107.48(13)
N2 C26 C27 111.39(13)
C33 C26 C27 109.66(14)
N2 C26 C39 109.13(13)
C33 C26 C39 107.32(13)
C27 C26 C39 111.69(13)
C32 C27 C28 117.93(16)
C32 C27 C26 123.74(16)
C28 C27 C26 118.32(15)
C29 C28 C27 121.82(18)
C29 C28 H7BA 119.1
C27 C28 H7BA 119.1
C28 C29 C30 119.33(19)
C28 C29 H0BA 120.3
C30 C29 H0BA 120.3
C31 C30 C29 119.80(18)
C31 C30 H6CA 120.1
C29 C30 H6CA 120.1
C30 C31 C32 120.43(18)
C30 C31 H43 119.8
C32 C31 H43 119.8
C27 C32 C31 120.67(18)
C27 C32 H5BA 119.7
C31 C32 H5BA 119.7
C34 C33 C38 117.87(16)
C34 C33 C26 122.97(15)
C38 C33 C26 119.03(15)
C35 C34 C33 120.95(17)
C35 C34 H6AA 119.5
C33 C34 H6AA 119.5
C36 C35 C34 120.41(18)
C36 C35 H3BA 119.8
C34 C35 H3BA 119.8
C35 C36 C37 119.56(18)
C35 C36 H54 120.2
C37 C36 H54 120.2
C36 C37 C38 120.05(18)
C36 C37 H47 120.0
C38 C37 H47 120.0
C37 C38 C33 121.17(17)
C37 C38 H3AA 119.4
C33 C38 H3AA 119.4
C44 C39 C40 117.64(16)
C44 C39 C26 122.55(15)
C40 C39 C26 119.81(15)
C41 C40 C39 121.36(17)
C41 C40 H1 119.3
C39 C40 H1 119.3
C42 C41 C40 120.39(18)
C42 C41 H8AA 119.8
C40 C41 H8AA 119.8
C43 C42 C41 119.07(18)
C43 C42 H53 120.5
C41 C42 H53 120.5
C42 C43 C44 120.78(19)
C42 C43 H8 119.6
C44 C43 H8 119.6
C39 C44 C43 120.75(18)
C39 C44 H4BA 119.6
C43 C44 H4BA 119.6
O1 C45 C46 106.5(2)
O1 C45 H3A 110.4
C46 C45 H3A 110.4
O1 C45 H3B 110.4
C46 C45 H3B 110.4
H3A C45 H3B 108.6
C45 C46 C47 108.1(2)
C45 C46 H8CA 110.1
C47 C46 H8CA 110.1
C45 C46 H8CB 110.1
C47 C46 H8CB 110.1
H8CA C46 H8CB 108.4
C46 C47 C48 106.16(19)
C46 C47 H7CA 110.5
C48 C47 H7CA 110.5
C46 C47 H7CB 110.5
C48 C47 H7CB 110.5
H7CA C47 H7CB 108.7
O1 C48 C47 106.18(18)
O1 C48 H5CA 110.5
C47 C48 H5CA 110.5
O1 C48 H5CB 110.5
C47 C48 H5CB 110.5
H5CA C48 H5CB 108.7
O2 C49 C50 106.53(16)
O2 C49 H2A 110.4
C50 C49 H2A 110.4
O2 C49 H2B 110.4
C50 C49 H2B 110.4
H2A C49 H2B 108.6
C51 C50 C49 104.76(18)
C51 C50 H9AA 110.8
C49 C50 H9AA 110.8
C51 C50 H9AB 110.8
C49 C50 H9AB 110.8
H9AA C50 H9AB 108.9
C52 C51 C50 107.7(2)
C52 C51 H9A 110.2
C50 C51 H9A 110.2
C52 C51 H9B 110.2
C50 C51 H9B 110.2
H9A C51 H9B 108.5
O2 C52 C51 108.57(19)
O2 C52 H4CA 110.0
C51 C52 H4CA 110.0
O2 C52 H4CB 110.0
C51 C52 H4CB 110.0
H4CA C52 H4CB 108.4

loop_
_geom_bond_atom_site_label_1
_geom_bond_atom_site_label_2
_geom_bond_distance
Li1 O1 1.931(3)
Li1 O2 1.938(3)
Li1 N1 1.992(3)
Li1 N2 2.143(3)
Li1 C1 2.714(4)
Li1 C6 2.754(3)
N1 C4 1.357(2)
N1 C1 1.369(2)
N2 C6 1.293(2)
N2 C26 1.487(2)
N3 C5 1.279(2)
N3 C7 1.488(2)
O1 C48 1.436(2)
O1 C45 1.437(3)
O2 C52 1.420(3)
O2 C49 1.441(2)
C1 C2 1.407(2)
C1 C6 1.436(2)
C2 C3 1.388(3)
C2 H6 0.9300
C3 C4 1.408(2)
C3 H2AA 0.9300
C4 C5 1.450(2)
C5 H10 0.9300
C6 H0AA 0.98(2)
C7 C20 1.537(2)
C7 C8 1.541(2)
C7 C14 1.552(2)
C8 C9 1.387(2)
C8 C13 1.399(2)
C9 C10 1.386(3)
C9 H28 0.9300
C10 C11 1.383(3)
C10 H9EA 0.9300
C11 C12 1.379(3)
C11 H0FA 0.9300
C12 C13 1.389(3)
C12 H42 0.9300
C13 H3EA 0.9300
C14 C15 1.389(3)
C14 C19 1.399(2)
C15 C16 1.390(3)
C15 H24 0.9300
C16 C17 1.380(3)
C16 H5EA 0.9300
C17 C18 1.388(3)
C17 H1FA 0.9300
C18 C19 1.382(3)
C18 H1EA 0.9300
C19 H9DA 0.9300
C20 C21 1.392(3)
C20 C25 1.396(3)
C21 C22 1.398(3)
C21 H6EA 0.9300
C22 C23 1.373(3)
C22 H2EA 0.9300
C23 C24 1.389(3)
C23 H33 0.9300
C24 C25 1.388(3)
C24 H7EA 0.9300
C25 H7DA 0.9300
C26 C33 1.543(2)
C26 C27 1.547(2)
C26 C39 1.555(2)
C27 C32 1.384(2)
C27 C28 1.397(3)
C28 C29 1.384(3)
C28 H7BA 0.9300
C29 C30 1.388(3)
C29 H0BA 0.9300
C30 C31 1.378(3)
C30 H6CA 0.9300
C31 C32 1.397(3)
C31 H43 0.9300
C32 H5BA 0.9300
C33 C34 1.391(2)
C33 C38 1.398(2)
C34 C35 1.390(3)
C34 H6AA 0.9300
C35 C36 1.380(3)
C35 H3BA 0.9300
C36 C37 1.384(3)
C36 H54 0.9300
C37 C38 1.388(3)
C37 H47 0.9300
C38 H3AA 0.9300
C39 C44 1.390(3)
C39 C40 1.395(2)
C40 C41 1.386(3)
C40 H1 0.9300
C41 C42 1.380(3)
C41 H8AA 0.9300
C42 C43 1.376(3)
C42 H53 0.9300
C43 C44 1.395(3)
C43 H8 0.9300
C44 H4BA 0.9300
C45 C46 1.454(3)
C45 H3A 0.9700
C45 H3B 0.9700
C46 C47 1.460(4)
C46 H8CA 0.9700
C46 H8CB 0.9700
C47 C48 1.510(3)
C47 H7CA 0.9700
C47 H7CB 0.9700
C48 H5CA 0.9700
C48 H5CB 0.9700
C49 C50 1.516(3)
C49 H2A 0.9700
C49 H2B 0.9700
C50 C51 1.484(3)
C50 H9AA 0.9700
C50 H9AB 0.9700
C51 C52 1.435(3)
C51 H9A 0.9700
C51 H9B 0.9700
C52 H4CA 0.9700
C52 H4CB 0.9700

loop_
_geom_torsion_atom_site_label_1
_geom_torsion_atom_site_label_2
_geom_torsion_atom_site_label_3
_geom_torsion_atom_site_label_4
_geom_torsion
C4 N1 C1 C2 -0.8(2)
Li1 N1 C1 C2 -179.34(16)
C4 N1 C1 C6 179.10(16)
Li1 N1 C1 C6 0.6(2)
C4 N1 C1 Li1 178.53(19)
N1 C1 C2 C3 1.1(2)
C6 C1 C2 C3 -178.79(18)
Li1 C1 C2 C3 0.0(4)
C1 C2 C3 C4 -0.9(2)
C1 N1 C4 C3 0.2(2)
Li1 N1 C4 C3 177.5(2)
C1 N1 C4 C5 179.66(17)
Li1 N1 C4 C5 -3.0(4)
C2 C3 C4 N1 0.5(2)
C2 C3 C4 C5 -178.99(17)
C7 N3 C5 C4 -177.18(16)
N1 C4 C5 N3 -9.1(3)
C3 C4 C5 N3 170.32(18)
C26 N2 C6 C1 176.68(15)
Li1 N2 C6 C1 -4.6(2)
C26 N2 C6 Li1 -178.7(2)
N1 C1 C6 N2 3.2(3)
C2 C1 C6 N2 -176.89(18)
Li1 C1 C6 N2 3.62(17)
N1 C1 C6 Li1 -0.42(16)
C2 C1 C6 Li1 179.5(2)
C5 N3 C7 C20 -35.7(2)
C5 N3 C7 C8 -156.52(15)
C5 N3 C7 C14 88.29(18)
N3 C7 C8 C9 -32.4(2)
C20 C7 C8 C9 -153.12(16)
C14 C7 C8 C9 84.11(18)
N3 C7 C8 C13 152.52(16)
C20 C7 C8 C13 31.8(2)
C14 C7 C8 C13 -90.99(19)
C13 C8 C9 C10 0.3(3)
C7 C8 C9 C10 -174.97(16)
C8 C9 C10 C11 0.5(3)
C9 C10 C11 C12 -0.8(3)
C10 C11 C12 C13 0.3(3)
C11 C12 C13 C8 0.5(3)
C9 C8 C13 C12 -0.8(3)
C7 C8 C13 C12 174.41(17)
N3 C7 C14 C15 -8.9(2)
C20 C7 C14 C15 114.22(18)
C8 C7 C14 C15 -123.95(17)
N3 C7 C14 C19 170.10(15)
C20 C7 C14 C19 -66.8(2)
C8 C7 C14 C19 55.0(2)
C19 C14 C15 C16 0.0(3)
C7 C14 C15 C16 178.97(18)
C14 C15 C16 C17 0.8(3)
C15 C16 C17 C18 -0.2(3)
C16 C17 C18 C19 -1.0(3)
C17 C18 C19 C14 1.8(3)
C15 C14 C19 C18 -1.2(3)
C7 C14 C19 C18 179.74(16)
N3 C7 C20 C21 113.72(18)
C8 C7 C20 C21 -127.94(17)
C14 C7 C20 C21 -8.3(2)
N3 C7 C20 C25 -60.5(2)
C8 C7 C20 C25 57.9(2)
C14 C7 C20 C25 177.49(15)
C25 C20 C21 C22 0.8(3)
C7 C20 C21 C22 -173.34(16)
C20 C21 C22 C23 1.1(3)
C21 C22 C23 C24 -1.8(3)
C22 C23 C24 C25 0.5(3)
C23 C24 C25 C20 1.4(3)
C21 C20 C25 C24 -2.1(3)
C7 C20 C25 C24 172.43(17)
C6 N2 C26 C33 159.22(15)
Li1 N2 C26 C33 -18.9(2)
C6 N2 C26 C27 39.1(2)
Li1 N2 C26 C27 -139.07(18)
C6 N2 C26 C39 -84.71(18)
Li1 N2 C26 C39 97.2(2)
N2 C26 C27 C32 -128.76(17)
C33 C26 C27 C32 112.39(18)
C39 C26 C27 C32 -6.4(2)
N2 C26 C27 C28 52.8(2)
C33 C26 C27 C28 -66.01(19)
C39 C26 C27 C28 175.16(15)
C32 C27 C28 C29 -1.0(3)
C26 C27 C28 C29 177.51(17)
C27 C28 C29 C30 -0.3(3)
C28 C29 C30 C31 1.4(3)
C29 C30 C31 C32 -1.2(3)
C28 C27 C32 C31 1.2(3)
C26 C27 C32 C31 -177.25(16)
C30 C31 C32 C27 -0.1(3)
N2 C26 C33 C34 -140.47(16)
C27 C26 C33 C34 -19.2(2)
C39 C26 C33 C34 102.27(18)
N2 C26 C33 C38 43.75(19)
C27 C26 C33 C38 164.98(14)
C39 C26 C33 C38 -73.51(18)
C38 C33 C34 C35 0.4(3)
C26 C33 C34 C35 -175.45(16)
C33 C34 C35 C36 -0.4(3)
C34 C35 C36 C37 -0.1(3)
C35 C36 C37 C38 0.7(3)
C36 C37 C38 C33 -0.7(3)
C34 C33 C38 C37 0.2(3)
C26 C33 C38 C37 176.19(16)
N2 C26 C39 C44 22.3(2)
C33 C26 C39 C44 138.47(17)
C27 C26 C39 C44 -101.30(19)
N2 C26 C39 C40 -158.55(15)
C33 C26 C39 C40 -42.4(2)
C27 C26 C39 C40 77.86(19)
C44 C39 C40 C41 0.9(3)
C26 C39 C40 C41 -178.33(16)
C39 C40 C41 C42 -0.3(3)
C40 C41 C42 C43 -0.4(3)
C41 C42 C43 C44 0.6(3)
C40 C39 C44 C43 -0.7(3)
C26 C39 C44 C43 178.46(18)
C42 C43 C44 C39 0.0(3)
C48 O1 C45 C46 19.9(3)
Li1 O1 C45 C46 -149.4(2)
O1 C45 C46 C47 -18.1(4)
C45 C46 C47 C48 9.6(4)
C45 O1 C48 C47 -13.8(2)
Li1 O1 C48 C47 152.5(2)
C46 C47 C48 O1 2.4(3)
C52 O2 C49 C50 -20.1(2)
Li1 O2 C49 C50 -154.23(17)
O2 C49 C50 C51 10.1(3)
C49 C50 C51 C52 3.3(4)
C49 O2 C52 C51 22.7(3)
Li1 O2 C52 C51 156.2(3)
C50 C51 C52 O2 -15.9(4)
